data_4118487
loop_
_publ_author_name
'Moira Ciardi'
'Francesca Tancini'
'Guzm\'an Gil-Ram\'irez'
'Eduardo C. Escudero Ad\'an'
'Chiara Massera'
'Enrico Dalcanale'
'Pablo Ballester'

_publ_section_title
;
 Switching from Separated to Contact Ion-Pair Binding Modes with
 Diastereomeric Calix[4]pyrrole Bis-phosphonate Receptors
;
_journal_name_full 'Journal of the American Chemical Society'
_journal_page_first 13121
_journal_page_last 13132
_journal_paper_doi 10.1021/ja305684m
_journal_volume 134
_journal_year 2012
_chemical_formula_sum 'C68 H62 Cl5 N5 O6 P2'
_chemical_formula_weight 1284.42
_chemical_name_systematic
; 
 ? 
;
_space_group_IT_number 14
_symmetry_cell_setting monoclinic
_symmetry_space_group_name_Hall '-P 2ybc'
_symmetry_space_group_name_H-M 'P 1 21/c 1'
_atom_sites_solution_hydrogens geom
_atom_sites_solution_primary direct
_atom_sites_solution_secondary difmap
_audit_creation_method SHELXL-97
_cell_angle_alpha 90.00
_cell_angle_beta 106.371(11)
_cell_angle_gamma 90.00
_cell_formula_units_Z 4
_cell_length_a 17.934(6)
_cell_length_b 17.453(6)
_cell_length_c 20.496(7)
_cell_measurement_reflns_used 8752
_cell_measurement_temperature 100(2)
_cell_measurement_theta_max 28.96
_cell_measurement_theta_min 2.33
_cell_volume 6155(4)
_computing_cell_refinement 'Bruker APEX2 v2011.4-0'
_computing_data_collection 'Bruker APEX2 v2011.4-0'
_computing_data_reduction 'Bruker SAINT V7.60A'
_computing_molecular_graphics 'Bruker SHELXTL'
_computing_publication_material 'Bruker SHELXTL'
_computing_structure_refinement 'SHELXS-97 (Sheldrick, 2008)'
_computing_structure_solution Sir2011
_diffrn_ambient_temperature 100(2)
_diffrn_detector_area_resol_mean 512
_diffrn_detector_type '4K CCD area detector APEX II'
_diffrn_measured_fraction_theta_full 1.000
_diffrn_measured_fraction_theta_max 0.982
_diffrn_measurement_device_type 'APEX DUO Kappa 4-axis goniometer'
_diffrn_measurement_method
;
 Fullsphere data collection, phi and omega scans
;
_diffrn_measurement_specimen_support 'magnetic support whith MicroMount'
_diffrn_radiation_monochromator 'Quazar MX Multilayer Optics'
_diffrn_radiation_type MoK\a
_diffrn_radiation_wavelength 0.71073
_diffrn_reflns_av_R_equivalents 0.0483
_diffrn_reflns_av_sigmaI/netI 0.0326
_diffrn_reflns_limit_h_max 24
_diffrn_reflns_limit_h_min -24
_diffrn_reflns_limit_k_max 23
_diffrn_reflns_limit_k_min -23
_diffrn_reflns_limit_l_max 27
_diffrn_reflns_limit_l_min -27
_diffrn_reflns_number 142737
_diffrn_reflns_theta_full 25.00
_diffrn_reflns_theta_max 29.00
_diffrn_reflns_theta_min 1.18
_diffrn_source 'Micorfocus source E025 IuS'
_diffrn_source_current 0.6
_diffrn_source_power 50
_diffrn_source_size '0.2 mm x 0.2 mm fine focus'
_diffrn_source_type 'Bruker APEX DUO'
_exptl_absorpt_coefficient_mu 0.346
_exptl_absorpt_correction_T_max 0.9931
_exptl_absorpt_correction_T_min 0.9662
_exptl_absorpt_correction_type empirical
_exptl_absorpt_process_details
; 
 SADABS Version 2008/1 Bruker-Nonius
 Blessing, Acta Cryst. (1995) A51 33-38
;
_exptl_crystal_colour colourless
_exptl_crystal_density_diffrn 1.386
_exptl_crystal_description needle
_exptl_crystal_F_000 2672
_exptl_crystal_size_max 0.10
_exptl_crystal_size_mid 0.04
_exptl_crystal_size_min 0.02
_refine_diff_density_max 0.882
_refine_diff_density_min -0.751
_refine_diff_density_rms 0.066
_refine_ls_extinction_method none
_refine_ls_goodness_of_fit_ref 1.036
_refine_ls_hydrogen_treatment noref
_refine_ls_matrix_type full
_refine_ls_number_parameters 807
_refine_ls_number_reflns 16081
_refine_ls_number_restraints 3
_refine_ls_restrained_S_all 1.037
_refine_ls_R_factor_all 0.0664
_refine_ls_R_factor_gt 0.0438
_refine_ls_shift/su_max 0.001
_refine_ls_shift/su_mean 0.000
_refine_ls_structure_factor_coef Fsqd
_refine_ls_weighting_details 'calc w=1/[\s^2^(Fo^2^)+(0.0372P)^2^+7.7477P] where P=(Fo^2^+2Fc^2^)/3'
_refine_ls_weighting_scheme calc
_refine_ls_wR_factor_gt 0.1011
_refine_ls_wR_factor_ref 0.1116
_reflns_number_gt 12270
_reflns_number_total 16081
_reflns_threshold_expression >2sigma(I)
_cod_data_source_file ja305684m_si_010.cif
_cod_data_source_block mo_2p0io_05pyrcl_0m
_cod_original_cell_volume 6155(3)
_cod_database_code 4118487

loop_
_symmetry_equiv_pos_as_xyz
'x, y, z'
'-x, y+1/2, -z+1/2'
'-x, -y, -z'
'x, -y-1/2, z-1/2'

loop_
_atom_site_label
_atom_site_type_symbol
_atom_site_fract_x
_atom_site_fract_y
_atom_site_fract_z
_atom_site_U_iso_or_equiv
_atom_site_adp_type
_atom_site_occupancy
_atom_site_symmetry_multiplicity
_atom_site_calc_flag
_atom_site_refinement_flags
_atom_site_disorder_assembly
_atom_site_disorder_group
P1 P -0.01289(3) 0.12138(3) 0.18728(2) 0.01660(10) Uani 1 1 d . . .
P2 P 0.60298(3) 0.28218(3) 0.34152(2) 0.01835(10) Uani 1 1 d . . .
N1 N 0.29755(8) 0.12637(9) 0.03629(7) 0.0136(3) Uani 1 1 d . . .
H1 H 0.2914 0.1585 0.0675 0.016 Uiso 1 1 calc R . .
N2 N 0.14181(8) 0.21954(8) 0.03870(7) 0.0130(3) Uani 1 1 d . . .
H2 H 0.1798 0.2158 0.0766 0.016 Uiso 1 1 calc R . .
N3 N 0.24527(8) 0.38237(8) 0.08149(7) 0.0131(3) Uani 1 1 d . . .
H3 H 0.2610 0.3388 0.1024 0.016 Uiso 1 1 calc R . .
N4 N 0.40177(8) 0.28624(8) 0.07837(7) 0.0132(3) Uani 1 1 d . . .
H4 H 0.3780 0.2730 0.1088 0.016 Uiso 1 1 calc R . .
O1 O -0.05219(8) 0.15282(8) 0.12018(7) 0.0215(3) Uani 1 1 d . . .
O2 O 0.03050(8) 0.04160(8) 0.18726(7) 0.0210(3) Uani 1 1 d . . .
O3 O 0.05427(8) 0.17291(8) 0.23479(6) 0.0190(3) Uani 1 1 d . . .
O4 O 0.54762(8) 0.27066(8) 0.38151(7) 0.0229(3) Uani 1 1 d . . .
O5 O 0.58833(7) 0.35936(9) 0.29726(7) 0.0228(3) Uani 1 1 d . . .
O6 O 0.60577(8) 0.21522(9) 0.28962(7) 0.0244(3) Uani 1 1 d . . .
C1 C 0.36735(10) 0.11114(10) 0.02303(9) 0.0149(3) Uani 1 1 d . . .
C2 C 0.35193(11) 0.05953(11) -0.03017(10) 0.0185(4) Uani 1 1 d . . .
H2A H 0.3888 0.0389 -0.0508 0.022 Uiso 1 1 calc R . .
C3 C 0.27101(11) 0.04275(11) -0.04856(9) 0.0188(4) Uani 1 1 d . . .
H3A H 0.2442 0.0090 -0.0838 0.023 Uiso 1 1 calc R . .
C4 C 0.23864(10) 0.08400(10) -0.00635(9) 0.0152(3) Uani 1 1 d . . .
C5 C 0.15681(10) 0.08301(10) 0.00140(9) 0.0145(3) Uani 1 1 d . . .
C6 C 0.12010(10) 0.16237(10) -0.00936(9) 0.0137(3) Uani 1 1 d . . .
C7 C 0.06063(10) 0.19096(11) -0.06155(9) 0.0168(4) Uani 1 1 d . . .
H7 H 0.0344 0.1647 -0.1021 0.020 Uiso 1 1 calc R . .
C8 C 0.04540(10) 0.26732(11) -0.04388(9) 0.0166(4) Uani 1 1 d . . .
H8 H 0.0074 0.3010 -0.0707 0.020 Uiso 1 1 calc R . .
C9 C 0.09563(10) 0.28343(10) 0.01899(9) 0.0131(3) Uani 1 1 d . . .
C10 C 0.10249(10) 0.35396(10) 0.06385(9) 0.0128(3) Uani 1 1 d . . .
C11 C 0.16879(10) 0.40519(10) 0.05763(9) 0.0133(3) Uani 1 1 d . . .
C12 C 0.16829(10) 0.47601(10) 0.02812(9) 0.0152(3) Uani 1 1 d . . .
H12 H 0.1236 0.5057 0.0071 0.018 Uiso 1 1 calc R . .
C13 C 0.24695(10) 0.49681(10) 0.03471(9) 0.0154(3) Uani 1 1 d . . .
H13 H 0.2642 0.5430 0.0192 0.019 Uiso 1 1 calc R . .
C14 C 0.29348(10) 0.43764(10) 0.06780(9) 0.0136(3) Uani 1 1 d . . .
C15 C 0.38140(10) 0.42943(10) 0.08996(9) 0.0138(3) Uani 1 1 d . . .
C16 C 0.40824(10) 0.36045(10) 0.05700(9) 0.0140(3) Uani 1 1 d . . .
C17 C 0.44761(11) 0.35668(11) 0.00836(9) 0.0185(4) Uani 1 1 d . . .
H17 H 0.4601 0.3988 -0.0160 0.022 Uiso 1 1 calc R . .
C18 C 0.46639(11) 0.27820(11) 0.00089(9) 0.0180(4) Uani 1 1 d . . .
H18 H 0.4936 0.2587 -0.0292 0.022 Uiso 1 1 calc R . .
C19 C 0.43786(10) 0.23599(10) 0.04527(9) 0.0146(3) Uani 1 1 d . . .
C20 C 0.44252(10) 0.15039(10) 0.06109(9) 0.0152(3) Uani 1 1 d . . .
C21 C 0.10673(11) 0.02805(11) -0.05243(10) 0.0196(4) Uani 1 1 d . . .
H21A H 0.0533 0.0280 -0.0491 0.029 Uiso 1 1 calc R . .
H21B H 0.1282 -0.0239 -0.0445 0.029 Uiso 1 1 calc R . .
H21C H 0.1069 0.0451 -0.0979 0.029 Uiso 1 1 calc R . .
C22 C 0.02591(10) 0.39997(11) 0.03974(9) 0.0170(4) Uani 1 1 d . . .
H22A H 0.0282 0.4443 0.0696 0.025 Uiso 1 1 calc R . .
H22B H -0.0179 0.3671 0.0413 0.025 Uiso 1 1 calc R . .
H22C H 0.0189 0.4176 -0.0070 0.025 Uiso 1 1 calc R . .
C23 C 0.41652(11) 0.50252(11) 0.06730(10) 0.0180(4) Uani 1 1 d . . .
H23A H 0.4734 0.4995 0.0826 0.027 Uiso 1 1 calc R . .
H23B H 0.3992 0.5477 0.0873 0.027 Uiso 1 1 calc R . .
H23C H 0.3992 0.5065 0.0176 0.027 Uiso 1 1 calc R . .
C24 C 0.50952(11) 0.11534(12) 0.03702(10) 0.0212(4) Uani 1 1 d . . .
H24A H 0.5130 0.0603 0.0468 0.032 Uiso 1 1 calc R . .
H24B H 0.5586 0.1401 0.0611 0.032 Uiso 1 1 calc R . .
H24C H 0.4994 0.1234 -0.0120 0.032 Uiso 1 1 calc R . .
C25 C 0.15756(10) 0.05094(10) 0.07206(9) 0.0159(3) Uani 1 1 d . . .
C26 C 0.09395(11) 0.06406(10) 0.09766(9) 0.0168(4) Uani 1 1 d . . .
H26 H 0.0511 0.0939 0.0726 0.020 Uiso 1 1 calc R . .
C27 C 0.09438(11) 0.03296(11) 0.15999(10) 0.0186(4) Uani 1 1 d . . .
C28 C 0.15591(12) -0.01111(11) 0.19788(10) 0.0222(4) Uani 1 1 d . . .
H28 H 0.1555 -0.0311 0.2409 0.027 Uiso 1 1 calc R . .
C29 C 0.21775(12) -0.02533(11) 0.17175(10) 0.0236(4) Uani 1 1 d . . .
H29 H 0.2601 -0.0558 0.1968 0.028 Uiso 1 1 calc R . .
C30 C 0.21845(11) 0.00469(11) 0.10905(10) 0.0202(4) Uani 1 1 d . . .
H30 H 0.2607 -0.0064 0.0912 0.024 Uiso 1 1 calc R . .
C31 C 0.11193(10) 0.33100(10) 0.13864(9) 0.0134(3) Uani 1 1 d . . .
C32 C 0.14779(10) 0.37926(11) 0.19263(9) 0.0164(3) Uani 1 1 d . . .
H32 H 0.1707 0.4260 0.1842 0.020 Uiso 1 1 calc R . .
C33 C 0.15006(11) 0.35894(11) 0.25900(9) 0.0201(4) Uani 1 1 d . . .
H33 H 0.1741 0.3923 0.2955 0.024 Uiso 1 1 calc R . .
C34 C 0.11763(10) 0.29043(11) 0.27257(9) 0.0174(4) Uani 1 1 d . . .
H34 H 0.1192 0.2766 0.3178 0.021 Uiso 1 1 calc R . .
C35 C 0.08305(10) 0.24308(10) 0.21858(9) 0.0155(3) Uani 1 1 d . . .
C36 C 0.07903(10) 0.26264(10) 0.15217(9) 0.0155(3) Uani 1 1 d . . .
H36 H 0.0539 0.2295 0.1159 0.019 Uiso 1 1 calc R . .
C37 C 0.41234(10) 0.42482(10) 0.16820(9) 0.0141(3) Uani 1 1 d . . .
C38 C 0.48396(10) 0.39001(10) 0.19866(9) 0.0159(3) Uani 1 1 d . . .
H38 H 0.5122 0.3660 0.1714 0.019 Uiso 1 1 calc R . .
C39 C 0.51357(10) 0.39071(11) 0.26897(9) 0.0172(4) Uani 1 1 d . . .
C40 C 0.47482(11) 0.42558(11) 0.31061(9) 0.0197(4) Uani 1 1 d . . .
H40 H 0.4961 0.4258 0.3586 0.024 Uiso 1 1 calc R . .
C41 C 0.40389(11) 0.46028(11) 0.28013(10) 0.0205(4) Uani 1 1 d . . .
H41 H 0.3763 0.4848 0.3077 0.025 Uiso 1 1 calc R . .
C42 C 0.37263(11) 0.45972(11) 0.20989(9) 0.0174(4) Uani 1 1 d . . .
H42 H 0.3237 0.4833 0.1900 0.021 Uiso 1 1 calc R . .
C43 C 0.46172(10) 0.13880(10) 0.13870(9) 0.0160(3) Uani 1 1 d . . .
C44 C 0.42340(10) 0.08672(11) 0.16921(10) 0.0179(4) Uani 1 1 d . . .
H44 H 0.3842 0.0547 0.1416 0.021 Uiso 1 1 calc R . .
C45 C 0.44166(11) 0.08081(11) 0.23999(10) 0.0199(4) Uani 1 1 d . . .
H45 H 0.4140 0.0457 0.2599 0.024 Uiso 1 1 calc R . .
C46 C 0.49981(11) 0.12579(12) 0.28129(10) 0.0209(4) Uani 1 1 d . . .
H46 H 0.5116 0.1231 0.3294 0.025 Uiso 1 1 calc R . .
C47 C 0.54033(10) 0.17492(11) 0.25023(10) 0.0194(4) Uani 1 1 d . . .
C48 C 0.52192(10) 0.18267(11) 0.18036(10) 0.0186(4) Uani 1 1 d . . .
H48 H 0.5500 0.2176 0.1607 0.022 Uiso 1 1 calc R . .
C49 C -0.07728(11) 0.10260(11) 0.23802(9) 0.0177(4) Uani 1 1 d . . .
C50 C -0.15674(12) 0.10526(13) 0.20521(11) 0.0258(4) Uani 1 1 d . . .
H50 H -0.1745 0.1113 0.1572 0.031 Uiso 1 1 calc R . .
C51 C -0.21011(12) 0.09898(13) 0.24316(12) 0.0290(5) Uani 1 1 d . . .
H51 H -0.2643 0.1005 0.2210 0.035 Uiso 1 1 calc R . .
C52 C -0.18405(12) 0.09060(12) 0.31314(11) 0.0239(4) Uani 1 1 d . . .
H52 H -0.2203 0.0873 0.3390 0.029 Uiso 1 1 calc R . .
C53 C -0.10519(12) 0.08703(12) 0.34526(10) 0.0255(4) Uani 1 1 d . . .
H53 H -0.0876 0.0805 0.3932 0.031 Uiso 1 1 calc R . .
C54 C -0.05131(12) 0.09289(12) 0.30830(10) 0.0225(4) Uani 1 1 d . . .
H54 H 0.0028 0.0903 0.3307 0.027 Uiso 1 1 calc R . .
C55 C 0.70250(10) 0.28931(11) 0.38821(9) 0.0190(4) Uani 1 1 d . . .
C56 C 0.72031(12) 0.30245(15) 0.45802(11) 0.0331(5) Uani 1 1 d . . .
H56 H 0.6798 0.3081 0.4791 0.040 Uiso 1 1 calc R . .
C57 C 0.79775(13) 0.30724(16) 0.49674(11) 0.0371(6) Uani 1 1 d . . .
H57 H 0.8101 0.3156 0.5444 0.045 Uiso 1 1 calc R . .
C58 C 0.85657(12) 0.29982(14) 0.46575(11) 0.0287(5) Uani 1 1 d . . .
H58 H 0.9093 0.3035 0.4922 0.034 Uiso 1 1 calc R . .
C59 C 0.83917(11) 0.28708(13) 0.39658(11) 0.0261(4) Uani 1 1 d . . .
H59 H 0.8799 0.2821 0.3756 0.031 Uiso 1 1 calc R . .
C60 C 0.76214(11) 0.28157(12) 0.35751(10) 0.0221(4) Uani 1 1 d . . .
H60 H 0.7503 0.2725 0.3100 0.027 Uiso 1 1 calc R . .
Cl1 Cl 0.28980(2) 0.22716(2) 0.16639(2) 0.01415(8) Uani 1 1 d . . .
N1S N 0.30829(9) 0.23285(9) 0.35533(8) 0.0174(3) Uani 1 1 d . . .
C2S C 0.29225(13) 0.16528(12) 0.32281(10) 0.0246(4) Uani 1 1 d . . .
H2S H 0.3127 0.1540 0.2859 0.030 Uiso 1 1 calc R . .
C3S C 0.24613(15) 0.11230(13) 0.34312(11) 0.0322(5) Uani 1 1 d . . .
H3S H 0.2343 0.0647 0.3201 0.039 Uiso 1 1 calc R . .
C4S C 0.21726(13) 0.12921(13) 0.39736(11) 0.0296(5) Uani 1 1 d . . .
H4S H 0.1859 0.0931 0.4121 0.036 Uiso 1 1 calc R . .
C5S C 0.23438(11) 0.19880(13) 0.42974(10) 0.0240(4) Uani 1 1 d . . .
H5S H 0.2146 0.2112 0.4668 0.029 Uiso 1 1 calc R . .
C6S C 0.28026(11) 0.25022(12) 0.40797(9) 0.0198(4) Uani 1 1 d . . .
H6S H 0.2923 0.2983 0.4302 0.024 Uiso 1 1 calc R . .
C7S C 0.35750(12) 0.28958(13) 0.33307(10) 0.0260(4) Uani 1 1 d . . .
H7S1 H 0.4100 0.2687 0.3405 0.039 Uiso 1 1 calc R . .
H7S2 H 0.3601 0.3369 0.3594 0.039 Uiso 1 1 calc R . .
H7S3 H 0.3350 0.3007 0.2846 0.039 Uiso 1 1 calc R . .
C1T C 0.05372(18) 0.88991(19) 0.29897(17) 0.0137(6) Uani 0.55 1 d P A 1
H1T1 H 0.0099 0.8709 0.3149 0.016 Uiso 0.55 1 calc PR A 1
H1T2 H 0.0326 0.9260 0.2610 0.016 Uiso 0.55 1 calc PR A 1
Cl1T Cl 0.0974(5) 0.8131(4) 0.2699(3) 0.0411(10) Uani 0.55 1 d P A 1
Cl2T Cl 0.12070(12) 0.93903(12) 0.36649(12) 0.0306(4) Uani 0.55 1 d P A 1
C1T' C 0.0758(4) 0.8451(5) 0.3314(4) 0.066(2) Uani 0.45 1 d PD B 2
H1T3 H 0.0750 0.8029 0.3635 0.079 Uiso 0.45 1 calc PR B 2
H1T4 H 0.0231 0.8676 0.3169 0.079 Uiso 0.45 1 calc PR B 2
Cl1' Cl 0.0980(5) 0.8070(5) 0.2602(3) 0.0309(9) Uani 0.45 1 d PD B 2
Cl2' Cl 0.14157(15) 0.91571(16) 0.37444(16) 0.0397(6) Uani 0.45 1 d PD B 2
C1U C 0.33197(19) 0.84040(17) 0.41535(15) 0.0555(8) Uani 1 1 d D . .
H1U1 H 0.3825 0.8290 0.4488 0.067 Uiso 1 1 calc R . .
H1U2 H 0.2938 0.8509 0.4410 0.067 Uiso 1 1 calc R . .
Cl1U Cl 0.30142(4) 0.75937(5) 0.36349(4) 0.05369(19) Uani 1 1 d D . .
Cl2U Cl 0.34200(4) 0.92327(5) 0.36906(4) 0.0596(2) Uani 1 1 d D . .

loop_
_atom_site_aniso_label
_atom_site_aniso_U_11
_atom_site_aniso_U_22
_atom_site_aniso_U_33
_atom_site_aniso_U_23
_atom_site_aniso_U_13
_atom_site_aniso_U_12
P1 0.0174(2) 0.0172(2) 0.0146(2) 0.00046(18) 0.00363(17) -0.00430(18)
P2 0.0135(2) 0.0263(3) 0.0140(2) 0.00089(19) 0.00198(17) -0.00141(19)
N1 0.0134(7) 0.0121(7) 0.0142(7) -0.0031(6) 0.0021(5) 0.0012(5)
N2 0.0121(6) 0.0130(7) 0.0124(7) 0.0000(6) 0.0010(5) 0.0000(5)
N3 0.0125(7) 0.0110(7) 0.0154(7) 0.0022(6) 0.0032(5) 0.0010(5)
N4 0.0131(7) 0.0137(7) 0.0135(7) 0.0003(6) 0.0049(5) 0.0003(5)
O1 0.0203(7) 0.0257(7) 0.0171(6) 0.0024(6) 0.0027(5) -0.0053(6)
O2 0.0264(7) 0.0170(7) 0.0221(7) 0.0005(5) 0.0110(6) -0.0038(5)
O3 0.0215(6) 0.0184(7) 0.0150(6) 0.0027(5) 0.0019(5) -0.0071(5)
O4 0.0198(7) 0.0307(8) 0.0186(7) 0.0027(6) 0.0061(5) -0.0017(6)
O5 0.0129(6) 0.0330(8) 0.0204(7) 0.0082(6) 0.0015(5) -0.0022(6)
O6 0.0148(6) 0.0366(9) 0.0192(7) -0.0063(6) 0.0005(5) -0.0019(6)
C1 0.0149(8) 0.0135(8) 0.0156(8) -0.0003(7) 0.0030(7) 0.0031(6)
C2 0.0168(8) 0.0179(9) 0.0205(9) -0.0041(7) 0.0049(7) 0.0036(7)
C3 0.0193(9) 0.0173(9) 0.0185(9) -0.0064(7) 0.0030(7) 0.0004(7)
C4 0.0159(8) 0.0123(8) 0.0160(8) -0.0022(7) 0.0023(7) -0.0005(7)
C5 0.0149(8) 0.0135(8) 0.0144(8) -0.0031(7) 0.0030(6) -0.0010(6)
C6 0.0133(8) 0.0140(8) 0.0140(8) -0.0023(7) 0.0040(6) -0.0029(6)
C7 0.0153(8) 0.0195(9) 0.0146(8) -0.0017(7) 0.0022(7) -0.0021(7)
C8 0.0144(8) 0.0182(9) 0.0157(8) 0.0023(7) 0.0016(7) 0.0012(7)
C9 0.0120(7) 0.0136(8) 0.0145(8) 0.0024(6) 0.0050(6) 0.0003(6)
C10 0.0123(7) 0.0119(8) 0.0139(8) 0.0022(6) 0.0030(6) 0.0022(6)
C11 0.0131(8) 0.0125(8) 0.0140(8) 0.0006(6) 0.0035(6) 0.0020(6)
C12 0.0156(8) 0.0138(8) 0.0161(8) 0.0023(7) 0.0043(7) 0.0024(7)
C13 0.0189(8) 0.0121(8) 0.0154(8) 0.0017(7) 0.0051(7) -0.0006(7)
C14 0.0141(8) 0.0126(8) 0.0137(8) 0.0000(6) 0.0033(6) -0.0010(6)
C15 0.0134(8) 0.0129(8) 0.0146(8) 0.0011(6) 0.0033(6) -0.0017(6)
C16 0.0124(8) 0.0142(8) 0.0138(8) 0.0000(6) 0.0013(6) -0.0010(6)
C17 0.0199(9) 0.0210(10) 0.0158(8) 0.0009(7) 0.0071(7) -0.0021(7)
C18 0.0173(8) 0.0218(10) 0.0158(8) -0.0033(7) 0.0061(7) 0.0001(7)
C19 0.0125(7) 0.0169(9) 0.0135(8) -0.0025(7) 0.0021(6) 0.0010(7)
C20 0.0134(8) 0.0157(9) 0.0156(8) -0.0021(7) 0.0025(6) 0.0030(7)
C21 0.0181(9) 0.0186(9) 0.0209(9) -0.0071(7) 0.0038(7) -0.0047(7)
C22 0.0136(8) 0.0168(9) 0.0200(9) 0.0020(7) 0.0039(7) 0.0045(7)
C23 0.0175(8) 0.0162(9) 0.0200(9) 0.0017(7) 0.0050(7) -0.0041(7)
C24 0.0151(8) 0.0234(10) 0.0248(10) -0.0057(8) 0.0052(7) 0.0037(7)
C25 0.0184(8) 0.0110(8) 0.0167(8) -0.0029(7) 0.0022(7) -0.0043(7)
C26 0.0183(8) 0.0127(9) 0.0178(8) -0.0013(7) 0.0027(7) -0.0028(7)
C27 0.0225(9) 0.0144(9) 0.0197(9) -0.0030(7) 0.0072(7) -0.0048(7)
C28 0.0297(10) 0.0158(9) 0.0195(9) 0.0025(7) 0.0041(8) -0.0027(8)
C29 0.0254(10) 0.0159(9) 0.0257(10) 0.0029(8) 0.0010(8) 0.0026(8)
C30 0.0208(9) 0.0142(9) 0.0246(10) -0.0015(7) 0.0045(7) -0.0013(7)
C31 0.0114(7) 0.0134(8) 0.0156(8) 0.0012(7) 0.0043(6) 0.0024(6)
C32 0.0173(8) 0.0134(9) 0.0186(9) -0.0001(7) 0.0052(7) -0.0017(7)
C33 0.0224(9) 0.0203(10) 0.0160(9) -0.0036(7) 0.0026(7) -0.0030(7)
C34 0.0165(8) 0.0215(10) 0.0133(8) 0.0017(7) 0.0023(7) 0.0001(7)
C35 0.0145(8) 0.0147(9) 0.0181(8) 0.0022(7) 0.0058(7) -0.0010(7)
C36 0.0166(8) 0.0147(9) 0.0158(8) -0.0018(7) 0.0052(7) -0.0020(7)
C37 0.0154(8) 0.0110(8) 0.0155(8) -0.0007(6) 0.0036(7) -0.0046(6)
C38 0.0151(8) 0.0162(9) 0.0167(8) -0.0003(7) 0.0050(7) -0.0032(7)
C39 0.0137(8) 0.0178(9) 0.0189(9) 0.0032(7) 0.0026(7) -0.0041(7)
C40 0.0231(9) 0.0207(10) 0.0146(8) -0.0001(7) 0.0043(7) -0.0059(8)
C41 0.0254(10) 0.0193(10) 0.0186(9) -0.0015(7) 0.0091(8) -0.0008(8)
C42 0.0182(8) 0.0156(9) 0.0186(9) -0.0008(7) 0.0054(7) -0.0004(7)
C43 0.0139(8) 0.0152(9) 0.0170(8) 0.0005(7) 0.0011(7) 0.0060(7)
C44 0.0162(8) 0.0144(9) 0.0208(9) -0.0010(7) 0.0013(7) 0.0025(7)
C45 0.0216(9) 0.0155(9) 0.0218(9) 0.0037(7) 0.0048(7) 0.0041(7)
C46 0.0216(9) 0.0224(10) 0.0162(9) 0.0028(7) 0.0013(7) 0.0064(8)
C47 0.0146(8) 0.0218(10) 0.0183(9) -0.0019(7) -0.0011(7) 0.0019(7)
C48 0.0157(8) 0.0192(9) 0.0198(9) 0.0001(7) 0.0031(7) 0.0017(7)
C49 0.0205(9) 0.0148(9) 0.0180(9) -0.0005(7) 0.0057(7) -0.0048(7)
C50 0.0227(10) 0.0308(11) 0.0222(10) 0.0037(8) 0.0037(8) -0.0068(8)
C51 0.0211(10) 0.0319(12) 0.0338(12) 0.0058(9) 0.0075(9) -0.0045(9)
C52 0.0283(10) 0.0198(10) 0.0288(10) -0.0004(8) 0.0163(9) -0.0068(8)
C53 0.0310(11) 0.0263(11) 0.0198(9) -0.0006(8) 0.0081(8) -0.0084(9)
C54 0.0226(9) 0.0243(10) 0.0196(9) 0.0010(8) 0.0043(8) -0.0050(8)
C55 0.0149(8) 0.0243(10) 0.0152(8) 0.0002(7) 0.0001(7) -0.0010(7)
C56 0.0212(10) 0.0573(16) 0.0199(10) -0.0062(10) 0.0043(8) 0.0003(10)
C57 0.0233(10) 0.0642(17) 0.0184(10) -0.0106(11) -0.0028(8) -0.0013(11)
C58 0.0173(9) 0.0373(12) 0.0260(10) -0.0041(9) -0.0031(8) 0.0008(8)
C59 0.0165(9) 0.0333(12) 0.0275(10) -0.0011(9) 0.0047(8) 0.0020(8)
C60 0.0186(9) 0.0281(11) 0.0179(9) -0.0017(8) 0.0024(7) 0.0014(8)
Cl1 0.01561(18) 0.01379(19) 0.01237(18) 0.00078(15) 0.00282(14) 0.00138(15)
N1S 0.0155(7) 0.0217(8) 0.0142(7) 0.0015(6) 0.0030(6) -0.0009(6)
C2S 0.0371(11) 0.0227(10) 0.0150(9) 0.0000(8) 0.0090(8) 0.0024(9)
C3S 0.0508(14) 0.0208(11) 0.0231(10) 0.0016(8) 0.0074(10) -0.0059(10)
C4S 0.0296(11) 0.0322(12) 0.0258(10) 0.0129(9) 0.0056(9) -0.0050(9)
C5S 0.0198(9) 0.0350(12) 0.0181(9) 0.0074(8) 0.0066(7) 0.0053(8)
C6S 0.0180(9) 0.0260(10) 0.0144(8) -0.0012(7) 0.0027(7) 0.0027(7)
C7S 0.0231(10) 0.0330(12) 0.0226(10) 0.0010(9) 0.0076(8) -0.0104(9)
C1T 0.0145(14) 0.0125(16) 0.0142(15) 0.0021(12) 0.0042(12) -0.0024(12)
Cl1T 0.0430(15) 0.0261(11) 0.064(2) -0.0127(14) 0.0304(18) -0.0055(9)
Cl2T 0.0289(9) 0.0391(11) 0.0251(6) -0.0055(7) 0.0098(6) -0.0129(6)
C1T' 0.062(5) 0.084(6) 0.063(5) -0.041(5) 0.036(4) -0.043(4)
Cl1' 0.0361(17) 0.0250(18) 0.0315(10) -0.0074(10) 0.0095(10) -0.0014(11)
Cl2' 0.0408(14) 0.0482(16) 0.0337(11) -0.0176(11) 0.0165(11) -0.0234(10)
C1U 0.0594(18) 0.0580(19) 0.0443(16) -0.0106(14) 0.0067(14) 0.0111(15)
Cl1U 0.0368(3) 0.0674(5) 0.0546(4) -0.0215(4) 0.0093(3) 0.0055(3)
Cl2U 0.0423(4) 0.0726(5) 0.0667(5) 0.0040(4) 0.0200(4) 0.0068(4)

loop_
_atom_type_symbol
_atom_type_description
_atom_type_scat_dispersion_real
_atom_type_scat_dispersion_imag
_atom_type_scat_source
C C 0.0033 0.0016 'International Tables Vol C Tables 4.2.6.8 and 6.1.1.4'
H H 0.0000 0.0000 'International Tables Vol C Tables 4.2.6.8 and 6.1.1.4'
N N 0.0061 0.0033 'International Tables Vol C Tables 4.2.6.8 and 6.1.1.4'
O O 0.0106 0.0060 'International Tables Vol C Tables 4.2.6.8 and 6.1.1.4'
P P 0.1023 0.0942 'International Tables Vol C Tables 4.2.6.8 and 6.1.1.4'
Cl Cl 0.1484 0.1585 'International Tables Vol C Tables 4.2.6.8 and 6.1.1.4'

loop_
_geom_angle_atom_site_label_1
_geom_angle_atom_site_label_2
_geom_angle_atom_site_label_3
_geom_angle
O1 P1 O2 115.64(8)
O1 P1 O3 116.28(8)
O2 P1 O3 101.99(8)
O1 P1 C49 113.34(9)
O2 P1 C49 103.60(8)
O3 P1 C49 104.38(8)
O4 P2 O6 115.24(8)
O4 P2 O5 113.70(8)
O6 P2 O5 105.65(8)
O4 P2 C55 116.35(9)
O6 P2 C55 101.28(8)
O5 P2 C55 103.02(8)
C1 N1 C4 110.30(15)
C6 N2 C9 110.50(14)
C14 N3 C11 110.16(15)
C19 N4 C16 110.34(15)
C27 O2 P1 122.79(12)
C35 O3 P1 127.69(12)
C39 O5 P2 122.87(12)
C47 O6 P2 124.83(12)
N1 C1 C2 106.89(15)
N1 C1 C20 122.39(15)
C2 C1 C20 130.66(16)
C1 C2 C3 107.80(16)
C4 C3 C2 107.79(16)
C3 C4 N1 107.20(16)
C3 C4 C5 130.67(16)
N1 C4 C5 121.93(15)
C4 C5 C6 111.42(15)
C4 C5 C21 108.46(14)
C6 C5 C21 108.71(15)
C4 C5 C25 110.34(14)
C6 C5 C25 110.71(14)
C21 C5 C25 107.06(15)
C7 C6 N2 107.11(16)
C7 C6 C5 130.71(16)
N2 C6 C5 122.09(15)
C6 C7 C8 107.68(16)
C9 C8 C7 107.85(16)
C8 C9 N2 106.81(15)
C8 C9 C10 130.64(16)
N2 C9 C10 122.52(15)
C9 C10 C11 110.91(14)
C9 C10 C31 110.92(14)
C11 C10 C31 111.44(14)
C9 C10 C22 108.29(14)
C11 C10 C22 108.22(14)
C31 C10 C22 106.89(14)
C12 C11 N3 107.35(15)
C12 C11 C10 131.05(16)
N3 C11 C10 121.56(15)
C11 C12 C13 107.68(15)
C14 C13 C12 107.53(16)
N3 C14 C13 107.29(15)
N3 C14 C15 122.12(15)
C13 C14 C15 130.57(16)
C14 C15 C16 111.89(14)
C14 C15 C37 110.74(14)
C16 C15 C37 110.69(14)
C14 C15 C23 107.92(14)
C16 C15 C23 108.16(14)
C37 C15 C23 107.25(14)
C17 C16 N4 106.91(16)
C17 C16 C15 130.52(17)
N4 C16 C15 122.33(15)
C16 C17 C18 107.93(16)
C19 C18 C17 107.43(16)
C18 C19 N4 107.37(16)
C18 C19 C20 131.01(16)
N4 C19 C20 121.61(15)
C1 C20 C19 110.20(14)
C1 C20 C43 112.24(15)
C19 C20 C43 109.29(14)
C1 C20 C24 108.35(15)
C19 C20 C24 108.68(15)
C43 C20 C24 108.00(14)
C30 C25 C26 119.01(17)
C30 C25 C5 121.04(16)
C26 C25 C5 119.81(16)
C27 C26 C25 119.16(17)
C26 C27 C28 121.95(18)
C26 C27 O2 121.79(17)
C28 C27 O2 116.21(17)
C29 C28 C27 118.70(18)
C28 C29 C30 120.47(18)
C29 C30 C25 120.65(18)
C36 C31 C32 119.05(16)
C36 C31 C10 119.01(15)
C32 C31 C10 121.79(16)
C31 C32 C33 120.00(17)
C34 C33 C32 120.95(17)
C35 C34 C33 118.22(17)
C34 C35 C36 121.84(17)
C34 C35 O3 116.37(16)
C36 C35 O3 121.76(16)
C35 C36 C31 119.93(17)
C42 C37 C38 118.60(16)
C42 C37 C15 121.10(16)
C38 C37 C15 120.14(16)
C39 C38 C37 119.59(17)
C40 C39 C38 122.16(17)
C40 C39 O5 120.04(17)
C38 C39 O5 117.63(16)
C39 C40 C41 118.02(17)
C40 C41 C42 120.93(18)
C41 C42 C37 120.68(17)
C44 C43 C48 118.51(17)
C44 C43 C20 123.68(16)
C48 C43 C20 117.80(16)
C43 C44 C45 120.94(17)
C46 C45 C44 120.50(18)
C45 C46 C47 118.06(18)
C48 C47 C46 122.14(18)
C48 C47 O6 117.46(17)
C46 C47 O6 120.26(17)
C47 C48 C43 119.73(18)
C54 C49 C50 120.05(18)
C54 C49 P1 122.74(15)
C50 C49 P1 116.93(15)
C49 C50 C51 119.74(19)
C52 C51 C50 120.0(2)
C53 C52 C51 119.92(19)
C52 C53 C54 120.81(19)
C53 C54 C49 119.42(19)
C60 C55 C56 119.79(18)
C60 C55 P2 122.23(14)
C56 C55 P2 117.98(15)
C57 C56 C55 119.8(2)
C58 C57 C56 120.0(2)
C59 C58 C57 120.39(19)
C58 C59 C60 120.15(19)
C59 C60 C55 119.88(18)
C2S N1S C6S 121.21(17)
C2S N1S C7S 119.74(17)
C6S N1S C7S 119.05(17)
N1S C2S C3S 120.01(19)
C2S C3S C4S 119.4(2)
C5S C4S C3S 119.5(2)
C6S C5S C4S 119.48(19)
N1S C6S C5S 120.40(19)
Cl1T C1T Cl2T 111.6(3)
Cl1' C1T' Cl2' 114.0(4)
Cl1U C1U Cl2U 113.26(17)

loop_
_geom_bond_atom_site_label_1
_geom_bond_atom_site_label_2
_geom_bond_distance
P1 O1 1.4638(14)
P1 O2 1.5952(15)
P1 O3 1.5959(14)
P1 C49 1.7888(19)
P2 O4 1.4684(14)
P2 O6 1.5905(15)
P2 O5 1.6040(15)
P2 C55 1.7760(19)
N1 C1 1.380(2)
N1 C4 1.381(2)
N2 C6 1.379(2)
N2 C9 1.380(2)
N3 C14 1.376(2)
N3 C11 1.379(2)
N4 C19 1.377(2)
N4 C16 1.383(2)
O2 C27 1.417(2)
O3 C35 1.405(2)
O5 C39 1.412(2)
O6 C47 1.411(2)
C1 C2 1.381(3)
C1 C20 1.517(2)
C2 C3 1.423(3)
C3 C4 1.374(3)
C4 C5 1.520(2)
C5 C6 1.523(3)
C5 C21 1.545(2)
C5 C25 1.549(3)
C6 C7 1.374(2)
C7 C8 1.427(3)
C8 C9 1.377(2)
C9 C10 1.521(2)
C10 C11 1.522(2)
C10 C31 1.547(2)
C10 C22 1.547(2)
C11 C12 1.375(2)
C12 C13 1.426(2)
C13 C14 1.380(2)
C14 C15 1.520(2)
C15 C16 1.523(2)
C15 C37 1.544(2)
C15 C23 1.551(2)
C16 C17 1.376(2)
C17 C18 1.429(3)
C18 C19 1.376(3)
C19 C20 1.526(3)
C20 C43 1.543(3)
C20 C24 1.548(2)
C25 C30 1.397(3)
C25 C26 1.402(3)
C26 C27 1.386(3)
C27 C28 1.389(3)
C28 C29 1.383(3)
C29 C30 1.391(3)
C31 C36 1.393(2)
C31 C32 1.395(3)
C32 C33 1.395(3)
C33 C34 1.392(3)
C34 C35 1.380(3)
C35 C36 1.385(2)
C37 C42 1.397(2)
C37 C38 1.399(3)
C38 C39 1.388(3)
C39 C40 1.384(3)
C40 C41 1.388(3)
C41 C42 1.390(3)
C43 C44 1.390(3)
C43 C48 1.400(3)
C44 C45 1.398(3)
C45 C46 1.387(3)
C46 C47 1.389(3)
C47 C48 1.383(3)
C49 C54 1.394(3)
C49 C50 1.395(3)
C50 C51 1.397(3)
C51 C52 1.385(3)
C52 C53 1.383(3)
C53 C54 1.389(3)
C55 C60 1.392(3)
C55 C56 1.395(3)
C56 C57 1.394(3)
C57 C58 1.382(3)
C58 C59 1.381(3)
C59 C60 1.391(3)
N1S C2S 1.345(3)
N1S C6S 1.347(2)
N1S C7S 1.481(2)
C2S C3S 1.381(3)
C3S C4S 1.384(3)
C4S C5S 1.377(3)
C5S C6S 1.374(3)
C1T Cl1T 1.741(7)
C1T Cl2T 1.777(4)
C1T' Cl1' 1.748(5)
C1T' Cl2' 1.760(5)
C1U Cl1U 1.761(3)
C1U Cl2U 1.767(3)

loop_
_geom_torsion_atom_site_label_1
_geom_torsion_atom_site_label_2
_geom_torsion_atom_site_label_3
_geom_torsion_atom_site_label_4
_geom_torsion
O1 P1 O2 C27 63.66(16)
O3 P1 O2 C27 -63.51(15)
C49 P1 O2 C27 -171.72(14)
O1 P1 O3 C35 -3.70(18)
O2 P1 O3 C35 123.04(15)
C49 P1 O3 C35 -129.35(15)
O4 P2 O5 C39 -32.46(17)
O6 P2 O5 C39 94.88(15)
C55 P2 O5 C39 -159.26(15)
O4 P2 O6 C47 39.03(18)
O5 P2 O6 C47 -87.38(16)
C55 P2 O6 C47 165.49(15)
C4 N1 C1 C2 1.5(2)
C4 N1 C1 C20 178.86(16)
N1 C1 C2 C3 -0.8(2)
C20 C1 C2 C3 -177.87(18)
C1 C2 C3 C4 -0.2(2)
C2 C3 C4 N1 1.1(2)
C2 C3 C4 C5 -173.71(18)
C1 N1 C4 C3 -1.6(2)
C1 N1 C4 C5 173.74(16)
C3 C4 C5 C6 -123.5(2)
N1 C4 C5 C6 62.4(2)
C3 C4 C5 C21 -3.9(3)
N1 C4 C5 C21 -178.00(16)
C3 C4 C5 C25 113.1(2)
N1 C4 C5 C25 -61.0(2)
C9 N2 C6 C7 1.78(19)
C9 N2 C6 C5 -175.17(15)
C4 C5 C6 C7 109.6(2)
C21 C5 C6 C7 -9.9(3)
C25 C5 C6 C7 -127.2(2)
C4 C5 C6 N2 -74.2(2)
C21 C5 C6 N2 166.29(15)
C25 C5 C6 N2 49.0(2)
N2 C6 C7 C8 -0.8(2)
C5 C6 C7 C8 175.78(17)
C6 C7 C8 C9 -0.4(2)
C7 C8 C9 N2 1.46(19)
C7 C8 C9 C10 -176.41(17)
C6 N2 C9 C8 -2.03(19)
C6 N2 C9 C10 176.05(15)
C8 C9 C10 C11 -100.5(2)
N2 C9 C10 C11 81.88(19)
C8 C9 C10 C31 135.06(19)
N2 C9 C10 C31 -42.5(2)
C8 C9 C10 C22 18.1(2)
N2 C9 C10 C22 -159.52(15)
C14 N3 C11 C12 0.2(2)
C14 N3 C11 C10 178.06(15)
C9 C10 C11 C12 109.7(2)
C31 C10 C11 C12 -126.2(2)
C22 C10 C11 C12 -8.9(3)
C9 C10 C11 N3 -67.6(2)
C31 C10 C11 N3 56.5(2)
C22 C10 C11 N3 173.75(15)
N3 C11 C12 C13 -0.3(2)
C10 C11 C12 C13 -177.97(17)
C11 C12 C13 C14 0.4(2)
C11 N3 C14 C13 0.1(2)
C11 N3 C14 C15 178.23(15)
C12 C13 C14 N3 -0.3(2)
C12 C13 C14 C15 -178.22(17)
N3 C14 C15 C16 62.2(2)
C13 C14 C15 C16 -120.2(2)
N3 C14 C15 C37 -61.8(2)
C13 C14 C15 C37 115.8(2)
N3 C14 C15 C23 -178.93(15)
C13 C14 C15 C23 -1.3(3)
C19 N4 C16 C17 1.38(19)
C19 N4 C16 C15 -173.43(15)
C14 C15 C16 C17 110.5(2)
C37 C15 C16 C17 -125.5(2)
C23 C15 C16 C17 -8.3(3)
C14 C15 C16 N4 -76.1(2)
C37 C15 C16 N4 48.0(2)
C23 C15 C16 N4 165.21(15)
N4 C16 C17 C18 -0.8(2)
C15 C16 C17 C18 173.38(17)
C16 C17 C18 C19 0.0(2)
C17 C18 C19 N4 0.8(2)
C17 C18 C19 C20 -177.95(17)
C16 N4 C19 C18 -1.36(19)
C16 N4 C19 C20 177.53(15)
N1 C1 C20 C19 -65.4(2)
C2 C1 C20 C19 111.3(2)
N1 C1 C20 C43 56.7(2)
C2 C1 C20 C43 -126.6(2)
N1 C1 C20 C24 175.84(16)
C2 C1 C20 C24 -7.4(3)
C18 C19 C20 C1 -99.5(2)
N4 C19 C20 C1 81.9(2)
C18 C19 C20 C43 136.68(19)
N4 C19 C20 C43 -41.9(2)
C18 C19 C20 C24 19.0(3)
N4 C19 C20 C24 -159.55(15)
C4 C5 C25 C30 -21.8(2)
C6 C5 C25 C30 -145.64(16)
C21 C5 C25 C30 96.01(19)
C4 C5 C25 C26 162.42(16)
C6 C5 C25 C26 38.6(2)
C21 C5 C25 C26 -79.7(2)
C30 C25 C26 C27 2.1(3)
C5 C25 C26 C27 177.97(16)
C25 C26 C27 C28 -0.2(3)
C25 C26 C27 O2 -177.42(16)
P1 O2 C27 C26 -45.3(2)
P1 O2 C27 C28 137.35(15)
C26 C27 C28 C29 -1.2(3)
O2 C27 C28 C29 176.15(17)
C27 C28 C29 C30 0.7(3)
C28 C29 C30 C25 1.3(3)
C26 C25 C30 C29 -2.7(3)
C5 C25 C30 C29 -178.49(17)
C9 C10 C31 C36 -29.3(2)
C11 C10 C31 C36 -153.35(16)
C22 C10 C31 C36 88.60(19)
C9 C10 C31 C32 155.23(16)
C11 C10 C31 C32 31.1(2)
C22 C10 C31 C32 -86.92(19)
C36 C31 C32 C33 -0.3(3)
C10 C31 C32 C33 175.26(16)
C31 C32 C33 C34 0.7(3)
C32 C33 C34 C35 -0.1(3)
C33 C34 C35 C36 -1.0(3)
C33 C34 C35 O3 177.13(16)
P1 O3 C35 C34 155.73(14)
P1 O3 C35 C36 -26.1(2)
C34 C35 C36 C31 1.4(3)
O3 C35 C36 C31 -176.61(16)
C32 C31 C36 C35 -0.8(3)
C10 C31 C36 C35 -176.40(16)
C14 C15 C37 C42 -28.1(2)
C16 C15 C37 C42 -152.82(16)
C23 C15 C37 C42 89.40(19)
C14 C15 C37 C38 156.45(16)
C16 C15 C37 C38 31.8(2)
C23 C15 C37 C38 -86.02(19)
C42 C37 C38 C39 0.2(3)
C15 C37 C38 C39 175.73(16)
C37 C38 C39 C40 -0.6(3)
C37 C38 C39 O5 -175.92(16)
P2 O5 C39 C40 72.3(2)
P2 O5 C39 C38 -112.25(17)
C38 C39 C40 C41 0.4(3)
O5 C39 C40 C41 175.58(17)
C39 C40 C41 C42 0.3(3)
C40 C41 C42 C37 -0.7(3)
C38 C37 C42 C41 0.4(3)
C15 C37 C42 C41 -175.06(16)
C1 C20 C43 C44 11.7(2)
C19 C20 C43 C44 134.26(18)
C24 C20 C43 C44 -107.67(19)
C1 C20 C43 C48 -169.22(16)
C19 C20 C43 C48 -46.6(2)
C24 C20 C43 C48 71.4(2)
C48 C43 C44 C45 3.2(3)
C20 C43 C44 C45 -177.72(16)
C43 C44 C45 C46 -1.5(3)
C44 C45 C46 C47 -1.7(3)
C45 C46 C47 C48 3.1(3)
C45 C46 C47 O6 -172.62(17)
P2 O6 C47 C48 115.56(18)
P2 O6 C47 C46 -68.5(2)
C46 C47 C48 C43 -1.4(3)
O6 C47 C48 C43 174.48(16)
C44 C43 C48 C47 -1.8(3)
C20 C43 C48 C47 179.07(16)
O1 P1 C49 C54 -161.99(16)
O2 P1 C49 C54 71.90(18)
O3 P1 C49 C54 -34.52(19)
O1 P1 C49 C50 11.94(19)
O2 P1 C49 C50 -114.16(16)
O3 P1 C49 C50 139.42(16)
C54 C49 C50 C51 0.7(3)
P1 C49 C50 C51 -173.42(17)
C49 C50 C51 C52 0.4(3)
C50 C51 C52 C53 -1.2(3)
C51 C52 C53 C54 1.0(3)
C52 C53 C54 C49 0.1(3)
C50 C49 C54 C53 -0.9(3)
P1 C49 C54 C53 172.83(16)
O4 P2 C55 C60 164.03(16)
O6 P2 C55 C60 38.30(19)
O5 P2 C55 C60 -70.87(19)
O4 P2 C55 C56 -15.4(2)
O6 P2 C55 C56 -141.12(18)
O5 P2 C55 C56 109.71(19)
C60 C55 C56 C57 -0.4(4)
P2 C55 C56 C57 179.0(2)
C55 C56 C57 C58 0.7(4)
C56 C57 C58 C59 -0.5(4)
C57 C58 C59 C60 0.0(4)
C58 C59 C60 C55 0.3(3)
C56 C55 C60 C59 -0.1(3)
P2 C55 C60 C59 -179.51(17)
C6S N1S C2S C3S 0.2(3)
C7S N1S C2S C3S -179.71(19)
N1S C2S C3S C4S -0.5(3)
C2S C3S C4S C5S 0.6(3)
C3S C4S C5S C6S -0.4(3)
C2S N1S C6S C5S 0.1(3)
C7S N1S C6S C5S 179.93(17)
C4S C5S C6S N1S 0.1(3)
